data_2208528
loop_
_publ_author_name
'Harrison, William T. A.'
'Yathirajan, H. S.'
'Sarojini, B. K.'
'Narayana, B.'
'Vijaya Raj, K. K.'

_publ_section_title
;
 2-Bromo-1-chlorophenyl-3-(4-methoxyphenyl)prop-2-en-1-one
;
_journal_coeditor_code BT2039
_journal_issue 4
_journal_name_full 'Acta Crystallographica Section E'
_journal_page_first o1578
_journal_page_last o1579
_journal_paper_doi 10.1107/S1600536806010464
_journal_volume 62
_journal_year 2006
_chemical_formula_moiety 'C16 H12 Br Cl O2'
_chemical_formula_sum 'C16 H12 Br Cl O2'
_chemical_formula_weight 351.62
_chemical_name_systematic
;
 ?
;
_space_group_IT_number 14
_symmetry_cell_setting monoclinic
_symmetry_space_group_name_Hall '-P 2ybc'
_symmetry_space_group_name_H-M 'P 1 21/c 1'
_atom_sites_solution_hydrogens geom
_atom_sites_solution_primary direct
_atom_sites_solution_secondary none
_audit_creation_method SHELXL-97
_cell_angle_alpha 90.00
_cell_angle_beta 96.7094(10)
_cell_angle_gamma 90.00
_cell_formula_units_Z 4
_cell_length_a 13.9793(3)
_cell_length_b 8.87800(10)
_cell_length_c 11.4870(3)
_cell_measurement_reflns_used 3426
_cell_measurement_temperature 120(2)
_cell_measurement_theta_max 27.48
_cell_measurement_theta_min 2.91
_cell_volume 1415.87(5)
_computing_cell_refinement 'HKL Scalepack (Otwinowski & Minor 1997)'
_computing_data_collection 'Collect (Nonius, 1998)'
_computing_data_reduction
;
HKL Denzo and Scalepack (Otwinowski & Minor 1997) & SORTAV
(Blessing 1995)
;
_computing_molecular_graphics 'ORTEP3 (Farrugia, 1997)'
_computing_publication_material SHELXL-97
_computing_structure_refinement 'SHELXL-97 (Sheldrick, 1997)'
_computing_structure_solution 'SHELXS-97 (Sheldrick, 1997)'
_diffrn_ambient_temperature 120(2)
_diffrn_measured_fraction_theta_full 0.997
_diffrn_measured_fraction_theta_max 0.997
_diffrn_measurement_device_type 'Nonius KappaCCD'
_diffrn_measurement_method '\w and \f'
_diffrn_radiation_monochromator graphite
_diffrn_radiation_source 'fine-focus sealed tube'
_diffrn_radiation_type MoK\a
_diffrn_radiation_wavelength 0.71073
_diffrn_reflns_av_R_equivalents 0.0392
_diffrn_reflns_av_sigmaI/netI 0.0261
_diffrn_reflns_limit_h_max 18
_diffrn_reflns_limit_h_min -18
_diffrn_reflns_limit_k_max 11
_diffrn_reflns_limit_k_min -11
_diffrn_reflns_limit_l_max 14
_diffrn_reflns_limit_l_min -14
_diffrn_reflns_number 19150
_diffrn_reflns_theta_full 27.52
_diffrn_reflns_theta_max 27.52
_diffrn_reflns_theta_min 2.91
_diffrn_standards_decay_% 0
_exptl_absorpt_coefficient_mu 3.089
_exptl_absorpt_correction_T_max 0.573
_exptl_absorpt_correction_T_min 0.266
_exptl_absorpt_correction_type multi-scan
_exptl_absorpt_process_details 'SADABS (Bruker, 2003)'
_exptl_crystal_colour colourless
_exptl_crystal_density_diffrn 1.650
_exptl_crystal_density_method 'not measured'
_exptl_crystal_description block
_exptl_crystal_F_000 704
_exptl_crystal_size_max 0.55
_exptl_crystal_size_mid 0.37
_exptl_crystal_size_min 0.18
_refine_diff_density_max 0.363
_refine_diff_density_min -0.580
_refine_ls_extinction_coef 0.0135(6)
_refine_ls_extinction_expression Fc^*^=kFc[1+0.001xFc^2^\l^3^/sin(2\q)]^-1/4^
_refine_ls_extinction_method SHELXL
_refine_ls_goodness_of_fit_ref 1.044
_refine_ls_hydrogen_treatment constr
_refine_ls_matrix_type full
_refine_ls_number_parameters 183
_refine_ls_number_reflns 3249
_refine_ls_number_restraints 0
_refine_ls_restrained_S_all 1.044
_refine_ls_R_factor_all 0.0301
_refine_ls_R_factor_gt 0.0242
_refine_ls_shift/su_max 0.001
_refine_ls_shift/su_mean 0.000
_refine_ls_structure_factor_coef Fsqd
_refine_ls_weighting_details 'calc w=1/[\s^2^(Fo^2^)+(0.0257P)^2^+1.1891P] where P=(Fo^2^+2Fc^2^)/3'
_refine_ls_weighting_scheme calc
_refine_ls_wR_factor_gt 0.0578
_refine_ls_wR_factor_ref 0.0603
_reflns_number_gt 2906
_reflns_number_total 3249
_reflns_threshold_expression I>2\s(I)
_cod_data_source_file bt2039.cif
_cod_data_source_block I
_cod_original_sg_symbol_H-M 'P 21/c'
_cod_database_code 2208528
_cod_database_fobs_code 2208528

loop_
_symmetry_equiv_pos_as_xyz
'x, y, z'
'-x, y+1/2, -z+1/2'
'-x, -y, -z'
'x, -y-1/2, z-1/2'

loop_
_atom_site_type_symbol
_atom_site_label
_atom_site_fract_x
_atom_site_fract_y
_atom_site_fract_z
_atom_site_U_iso_or_equiv
_atom_site_adp_type
_atom_site_calc_flag
_atom_site_refinement_flags
_atom_site_occupancy
C C1 0.06540(12) 0.5985(2) 0.21192(16) 0.0146(3) Uani d . 1
C C2 0.05661(13) 0.6274(2) 0.32927(17) 0.0168(4) Uani d . 1
H H2 0.0102 0.6973 0.3505 0.020 Uiso calc R 1
C C3 0.11671(12) 0.5522(2) 0.41443(16) 0.0155(4) Uani d . 1
H H3 0.1113 0.5701 0.4949 0.019 Uiso calc R 1
C C4 0.18529(12) 0.45017(19) 0.38280(15) 0.0121(3) Uani d . 1
C C5 0.19221(12) 0.4226(2) 0.26447(15) 0.0133(3) Uani d . 1
H H5 0.2387 0.3531 0.2428 0.016 Uiso calc R 1
C C6 0.13172(12) 0.4960(2) 0.17835(15) 0.0142(3) Uani d . 1
H H6 0.1357 0.4764 0.0978 0.017 Uiso calc R 1
C C7 0.23978(12) 0.35782(19) 0.47705(15) 0.0126(3) Uani d . 1
C C8 0.34100(12) 0.31417(19) 0.46523(15) 0.0125(3) Uani d . 1
C C9 0.39851(12) 0.39414(19) 0.40209(15) 0.0124(3) Uani d . 1
H H9 0.3665 0.4779 0.3636 0.015 Uiso calc R 1
C C10 0.49874(12) 0.38168(19) 0.37913(15) 0.0124(3) Uani d . 1
C C11 0.52953(12) 0.4872(2) 0.30057(15) 0.0147(3) Uani d . 1
H H11 0.4856 0.5621 0.2685 0.018 Uiso calc R 1
C C12 0.62195(13) 0.4858(2) 0.26810(15) 0.0163(4) Uani d . 1
H H12 0.6408 0.5586 0.2146 0.020 Uiso calc R 1
C C13 0.68678(13) 0.3769(2) 0.31473(16) 0.0164(4) Uani d . 1
C C14 0.65847(13) 0.2725(2) 0.39495(18) 0.0196(4) Uani d . 1
H H14 0.7032 0.1993 0.4280 0.024 Uiso calc R 1
C C15 0.56618(13) 0.2744(2) 0.42692(16) 0.0167(4) Uani d . 1
H H15 0.5482 0.2026 0.4817 0.020 Uiso calc R 1
C C16 0.81160(14) 0.4659(2) 0.20706(19) 0.0240(4) Uani d . 1
H H16A 0.8783 0.4420 0.1956 0.036 Uiso calc R 1
H H16B 0.8083 0.5691 0.2367 0.036 Uiso calc R 1
H H16C 0.7706 0.4571 0.1321 0.036 Uiso calc R 1
O O1 0.77892(10) 0.36308(15) 0.28995(13) 0.0228(3) Uani d . 1
O O2 0.20035(9) 0.31697(15) 0.56104(11) 0.0184(3) Uani d . 1
Cl Cl1 -0.00923(3) 0.69297(5) 0.10428(4) 0.02141(11) Uani d . 1
Br Br1 0.382362(13) 0.14483(2) 0.558415(16) 0.01882(8) Uani d . 1

loop_
_atom_site_aniso_label
_atom_site_aniso_U_11
_atom_site_aniso_U_22
_atom_site_aniso_U_33
_atom_site_aniso_U_12
_atom_site_aniso_U_13
_atom_site_aniso_U_23
C1 0.0103(8) 0.0151(8) 0.0181(9) -0.0012(7) -0.0002(6) 0.0050(7)
C2 0.0142(8) 0.0156(9) 0.0214(9) 0.0031(7) 0.0053(7) 0.0006(7)
C3 0.0159(9) 0.0162(9) 0.0150(8) -0.0007(7) 0.0044(7) -0.0014(7)
C4 0.0087(8) 0.0131(8) 0.0145(8) -0.0024(6) 0.0015(6) 0.0007(6)
C5 0.0099(8) 0.0142(8) 0.0161(8) 0.0003(6) 0.0032(6) -0.0009(6)
C6 0.0122(8) 0.0174(9) 0.0130(8) -0.0016(7) 0.0012(6) 0.0005(7)
C7 0.0122(8) 0.0127(8) 0.0129(8) -0.0026(6) 0.0014(6) -0.0019(6)
C8 0.0125(8) 0.0119(8) 0.0125(8) 0.0021(6) -0.0012(6) 0.0003(6)
C9 0.0126(8) 0.0114(8) 0.0127(8) 0.0002(6) -0.0011(6) 0.0005(6)
C10 0.0106(8) 0.0135(8) 0.0129(8) -0.0023(6) 0.0002(6) -0.0015(6)
C11 0.0129(8) 0.0159(9) 0.0147(8) 0.0003(7) -0.0008(7) 0.0019(7)
C12 0.0152(8) 0.0186(9) 0.0153(8) -0.0025(7) 0.0029(7) 0.0016(7)
C13 0.0117(8) 0.0171(9) 0.0210(9) -0.0015(7) 0.0045(7) -0.0033(7)
C14 0.0151(9) 0.0150(9) 0.0290(10) 0.0038(7) 0.0034(7) 0.0039(7)
C15 0.0144(9) 0.0146(9) 0.0214(9) -0.0008(7) 0.0032(7) 0.0034(7)
C16 0.0180(9) 0.0257(10) 0.0304(11) -0.0012(8) 0.0114(8) 0.0021(8)
O1 0.0129(6) 0.0220(7) 0.0355(8) 0.0016(5) 0.0106(6) 0.0050(6)
O2 0.0164(6) 0.0233(7) 0.0161(6) -0.0004(5) 0.0053(5) 0.0043(5)
Cl1 0.0155(2) 0.0261(2) 0.0222(2) 0.00535(18) 0.00078(17) 0.00994(18)
Br1 0.01765(11) 0.01849(11) 0.02112(11) 0.00434(7) 0.00564(7) 0.00930(7)

loop_
_atom_type_symbol
_atom_type_description
_atom_type_scat_dispersion_real
_atom_type_scat_dispersion_imag
_atom_type_scat_source
C C 0.0033 0.0016 'International Tables Vol C Tables 4.2.6.8 and 6.1.1.4'
H H 0.0000 0.0000 'International Tables Vol C Tables 4.2.6.8 and 6.1.1.4'
O O 0.0106 0.0060 'International Tables Vol C Tables 4.2.6.8 and 6.1.1.4'
Cl Cl 0.1484 0.1585 'International Tables Vol C Tables 4.2.6.8 and 6.1.1.4'
Br Br -0.2901 2.4595 'International Tables Vol C Tables 4.2.6.8 and 6.1.1.4'

loop_
_geom_angle_atom_site_label_1
_geom_angle_atom_site_label_2
_geom_angle_atom_site_label_3
_geom_angle
C6 C1 C2 121.89(17)
C6 C1 Cl1 118.98(14)
C2 C1 Cl1 119.13(14)
C3 C2 C1 118.74(16)
C3 C2 H2 120.6
C1 C2 H2 120.6
C2 C3 C4 120.46(16)
C2 C3 H3 119.8
C4 C3 H3 119.8
C5 C4 C3 119.64(16)
C5 C4 C7 121.48(15)
C3 C4 C7 118.33(15)
C6 C5 C4 120.44(16)
C6 C5 H5 119.8
C4 C5 H5 119.8
C1 C6 C5 118.83(16)
C1 C6 H6 120.6
C5 C6 H6 120.6
O2 C7 C8 121.10(16)
O2 C7 C4 119.78(15)
C8 C7 C4 119.11(14)
C9 C8 C7 123.07(16)
C9 C8 Br1 124.08(13)
C7 C8 Br1 112.66(12)
C8 C9 C10 134.71(16)
C8 C9 H9 112.6
C10 C9 H9 112.6
C11 C10 C15 117.48(15)
C11 C10 C9 116.02(15)
C15 C10 C9 126.49(16)
C12 C11 C10 122.22(17)
C12 C11 H11 118.9
C10 C11 H11 118.9
C11 C12 C13 119.26(16)
C11 C12 H12 120.4
C13 C12 H12 120.4
O1 C13 C12 125.05(16)
O1 C13 C14 115.33(16)
C12 C13 C14 119.61(16)
C15 C14 C13 120.84(17)
C15 C14 H14 119.6
C13 C14 H14 119.6
C14 C15 C10 120.58(16)
C14 C15 H15 119.7
C10 C15 H15 119.7
O1 C16 H16A 109.5
O1 C16 H16B 109.5
H16A C16 H16B 109.5
O1 C16 H16C 109.5
H16A C16 H16C 109.5
H16B C16 H16C 109.5
C13 O1 C16 117.81(15)

loop_
_geom_bond_atom_site_label_1
_geom_bond_atom_site_label_2
_geom_bond_distance
_geom_bond_publ_flag
C1 C6 1.385(2) ?
C1 C2 1.392(3) ?
C1 Cl1 1.7375(18) ?
C2 C3 1.384(3) ?
C2 H2 0.9500 ?
C3 C4 1.398(2) ?
C3 H3 0.9500 ?
C4 C5 1.395(2) ?
C4 C7 1.494(2) y
C5 C6 1.387(2) ?
C5 H5 0.9500 ?
C6 H6 0.9500 ?
C7 O2 1.221(2) ?
C7 C8 1.488(2) y
C8 C9 1.346(2) y
C8 Br1 1.8963(17) ?
C9 C10 1.460(2) y
C9 H9 0.9500 ?
C10 C11 1.403(2) ?
C10 C15 1.406(2) ?
C11 C12 1.386(2) ?
C11 H11 0.9500 ?
C12 C13 1.390(3) ?
C12 H12 0.9500 ?
C13 O1 1.357(2) ?
C13 C14 1.396(3) ?
C14 C15 1.382(3) ?
C14 H14 0.9500 ?
C15 H15 0.9500 ?
C16 O1 1.432(2) ?
C16 H16A 0.9800 ?
C16 H16B 0.9800 ?
C16 H16C 0.9800 ?

loop_
_geom_hbond_atom_site_label_D
_geom_hbond_atom_site_label_H
_geom_hbond_atom_site_label_A
_geom_hbond_distance_DH
_geom_hbond_distance_HA
_geom_hbond_distance_DA
_geom_hbond_angle_DHA
C15 H15 Br1 0.95 2.62 3.3339(18) 132

loop_
_geom_torsion_atom_site_label_1
_geom_torsion_atom_site_label_2
_geom_torsion_atom_site_label_3
_geom_torsion_atom_site_label_4
_geom_torsion
_geom_torsion_publ_flag
C6 C1 C2 C3 0.6(3) ?
Cl1 C1 C2 C3 -179.65(14) ?
C1 C2 C3 C4 0.4(3) ?
C2 C3 C4 C5 -0.8(3) ?
C2 C3 C4 C7 -172.42(16) ?
C3 C4 C5 C6 0.2(3) ?
C7 C4 C5 C6 171.47(16) ?
C2 C1 C6 C5 -1.3(3) ?
Cl1 C1 C6 C5 178.99(13) ?
C4 C5 C6 C1 0.9(3) ?
C5 C4 C7 O2 -137.69(17) ?
C3 C4 C7 O2 33.7(2) y
C5 C4 C7 C8 40.9(2) ?
C3 C4 C7 C8 -147.67(16) ?
O2 C7 C8 C9 -155.64(17) ?
C4 C7 C8 C9 25.8(2) ?
O2 C7 C8 Br1 19.6(2) y
C4 C7 C8 Br1 -159.02(12) ?
C7 C8 C9 C10 177.38(18) ?
Br1 C8 C9 C10 2.7(3) ?
C8 C9 C10 C11 176.46(19) ?
C8 C9 C10 C15 -2.9(3) y
C15 C10 C11 C12 1.4(3) ?
C9 C10 C11 C12 -178.08(16) ?
C10 C11 C12 C13 -0.1(3) ?
C11 C12 C13 O1 179.83(17) ?
C11 C12 C13 C14 -1.2(3) ?
O1 C13 C14 C15 -179.67(17) ?
C12 C13 C14 C15 1.2(3) ?
C13 C14 C15 C10 0.0(3) ?
C11 C10 C15 C14 -1.3(3) ?
C9 C10 C15 C14 178.08(18) ?
C12 C13 O1 C16 -1.7(3) ?
C14 C13 O1 C16 179.23(17) ?

loop_
_cod_related_entry_id
_cod_related_entry_database
_cod_related_entry_code
1 ChemSpider 30654935
